data_7024023
loop_
_publ_author_name
'Rodr\'iguez-B\'arzano, Andrea'
'Blacker, A. John'
'McGowan, Patrick C.'

_publ_section_title
;
 Synthesis and characterisation of tetramethylfulvene complexes of
 ruthenium.
;
_journal_issue 48
_journal_name_full 'Dalton transactions (Cambridge, England : 2003)'
_journal_page_first 16669
_journal_page_last 16671
_journal_paper_doi 10.1039/c3dt52747f
_journal_volume 42
_journal_year 2013
_chemical_formula_moiety 'C25 H25 Cl O2 Ru'
_chemical_formula_sum 'C25 H25 Cl O2 Ru'
_chemical_formula_weight 493.97
_chemical_name_systematic
; 
 ? 
;
_space_group_IT_number 19
_symmetry_cell_setting orthorhombic
_symmetry_space_group_name_Hall 'P 2ac 2ab'
_symmetry_space_group_name_H-M 'P 21 21 21'
_atom_sites_solution_hydrogens geom
_atom_sites_solution_primary direct
_atom_sites_solution_secondary difmap
_audit_creation_method
;
  Olex2 1.2
  (compiled Apr 23 2013 17:59:47, GUI svn.r4466)
;
_cell_angle_alpha 90.00
_cell_angle_beta 90.00
_cell_angle_gamma 90.00
_cell_formula_units_Z 4
_cell_length_a 7.432(6)
_cell_length_b 11.285(2)
_cell_length_c 25.701(12)
_cell_measurement_reflns_used 662
_cell_measurement_temperature 150(2)
_cell_measurement_theta_max 28.8970
_cell_measurement_theta_min 3.3600
_cell_volume 2156(2)
_computing_cell_refinement
;
CrysAlisPro, Agilent Technologies,
Version 1.171.36.24 (release 03-12-2012 CrysAlis171 .NET)
(compiled Dec  3 2012,18:21:49)
;
_computing_data_collection
;
CrysAlisPro, Agilent Technologies,
Version 1.171.36.24 (release 03-12-2012 CrysAlis171 .NET)
(compiled Dec  3 2012,18:21:49)
;
_computing_data_reduction
;
CrysAlisPro, Agilent Technologies,
Version 1.171.36.24 (release 03-12-2012 CrysAlis171 .NET)
(compiled Dec  3 2012,18:21:49)
;
_computing_molecular_graphics
;
O. V. Dolomanov, L. J. Bourhis, R. J. Gildea, J. A. K. Howard and H. Puschmann,
OLEX2: a complete structure solution, refinement and analysis program.
J. Appl. Cryst. (2009). 42, 339-341.
;
_computing_publication_material
;
O. V. Dolomanov, L. J. Bourhis, R. J. Gildea, J. A. K. Howard and H. Puschmann,
OLEX2: a complete structure solution, refinement and analysis program.
J. Appl. Cryst. (2009). 42, 339-341.
;
_computing_structure_refinement
;
SHELXL, G.M. Sheldrick, Acta Cryst.
(2008). A64, 112-122
;
_computing_structure_solution
;
SHELXS, G.M. Sheldrick, Acta Cryst.
(2008). A64, 112-122
;
_diffrn_ambient_temperature 150(2)
_diffrn_measured_fraction_theta_full 1.000
_diffrn_measured_fraction_theta_max 1.000
_diffrn_radiation_monochromator graphite
_diffrn_radiation_source 'fine-focus sealed tube'
_diffrn_radiation_type MoK\a
_diffrn_radiation_wavelength 0.71073
_diffrn_reflns_av_R_equivalents 0.1480
_diffrn_reflns_av_sigmaI/netI 0.0730
_diffrn_reflns_limit_h_max 8
_diffrn_reflns_limit_h_min -8
_diffrn_reflns_limit_k_max 13
_diffrn_reflns_limit_k_min -13
_diffrn_reflns_limit_l_max 30
_diffrn_reflns_limit_l_min -30
_diffrn_reflns_number 31477
_diffrn_reflns_theta_full 25.03
_diffrn_reflns_theta_max 25.03
_diffrn_reflns_theta_min 1.97
_exptl_absorpt_coefficient_mu 0.870
_exptl_absorpt_correction_T_max 1.00000
_exptl_absorpt_correction_T_min 0.93834
_exptl_absorpt_correction_type multi-scan
_exptl_absorpt_process_details
;
CrysAlisPro, Agilent Technologies,
Version 1.171.36.24 (release 03-12-2012 CrysAlis171 .NET)
(compiled Dec  3 2012,18:21:49)
Empirical absorption correction using spherical harmonics,
 implemented in SCALE3 ABSPACK scaling algorithm.
;
_exptl_crystal_colour Orange
_exptl_crystal_density_diffrn 1.522
_exptl_crystal_density_method 'not measured'
_exptl_crystal_description Prism
_exptl_crystal_F_000 1008
_exptl_crystal_size_max 0.18
_exptl_crystal_size_mid 0.15
_exptl_crystal_size_min 0.09
_refine_diff_density_max 0.881
_refine_diff_density_min -1.064
_refine_diff_density_rms 0.146
_refine_ls_abs_structure_details 'Flack H D (1983), Acta Cryst. A39, 876-881'
_refine_ls_abs_structure_Flack 0.08(10)
_refine_ls_extinction_method none
_refine_ls_goodness_of_fit_ref 1.210
_refine_ls_hydrogen_treatment constr
_refine_ls_matrix_type full
_refine_ls_number_parameters 266
_refine_ls_number_reflns 3808
_refine_ls_number_restraints 150
_refine_ls_restrained_S_all 1.208
_refine_ls_R_factor_all 0.0888
_refine_ls_R_factor_gt 0.0843
_refine_ls_shift/su_max 0.000
_refine_ls_shift/su_mean 0.000
_refine_ls_structure_factor_coef Fsqd
_refine_ls_weighting_details 'calc w=1/[\s^2^(Fo^2^)+(0.0153P)^2^+22.1099P] where P=(Fo^2^+2Fc^2^)/3'
_refine_ls_weighting_scheme calc
_refine_ls_wR_factor_gt 0.1642
_refine_ls_wR_factor_ref 0.1667
_reflns_number_gt 3668
_reflns_number_total 3808
_reflns_threshold_expression >2sigma(I)
_cod_data_source_file c3dt52747f.txt
_cod_data_source_block e:\x-ray\theone~1\arb875~2.420\420
_cod_depositor_comments
;
The following automatic conversions were performed:

'_symmetry_cell_setting' value 'Orthorhombic' changed to
'orthorhombic' according to
/home/saulius/struct/CIF-dictionaries/cif_core.dic dictionary named
'cif_core.dic' version 2.4.2 from 2011-04-26.

Automatic conversion script
Id: cif_fix_values 1891 2012-01-12 08:04:46Z andrius 
;
_cod_original_cell_volume 2155(2)
_cod_database_code 7024023

loop_
_symmetry_equiv_pos_as_xyz
'x, y, z'
'-x+1/2, -y, z+1/2'
'x+1/2, -y+1/2, -z'
'-x, y+1/2, -z+1/2'

loop_
_atom_site_label
_atom_site_type_symbol
_atom_site_fract_x
_atom_site_fract_y
_atom_site_fract_z
_atom_site_U_iso_or_equiv
_atom_site_adp_type
_atom_site_occupancy
_atom_site_symmetry_multiplicity
_atom_site_calc_flag
_atom_site_refinement_flags
Ru1 Ru 0.62663(11) 0.81682(7) 0.10739(3) 0.0265(2) Uani 1 1 d .
Cl1 Cl 0.9061(3) 0.7108(2) 0.09796(10) 0.0339(6) Uani 1 1 d .
O1 O 0.7677(10) 0.9400(7) 0.1518(3) 0.0327(19) Uani 1 1 d .
C1 C 0.3380(11) 0.8411(10) 0.1006(4) 0.035(3) Uani 1 1 d .
O2 O 0.6981(9) 0.9172(7) 0.0433(3) 0.0280(17) Uani 1 1 d .
C2 C 0.3870(17) 0.8786(9) 0.1514(4) 0.035(2) Uani 1 1 d .
C3 C 0.4742(14) 0.7802(9) 0.1788(5) 0.032(2) Uani 1 1 d U
C4 C 0.4759(15) 0.6832(12) 0.1465(4) 0.037(3) Uani 1 1 d .
C5 C 0.4027(12) 0.7153(9) 0.0966(4) 0.030(2) Uani 1 1 d U
C6 C 0.2501(17) 0.9122(13) 0.0587(6) 0.052(4) Uani 1 1 d .
H6A H 0.2722 0.9967 0.0648 0.078 Uiso 1 1 calc R
H6B H 0.1202 0.8972 0.0589 0.078 Uiso 1 1 calc R
H6C H 0.3001 0.8895 0.0249 0.078 Uiso 1 1 calc R
C7 C 0.3572(19) 1.0004(10) 0.1738(5) 0.049(3) Uani 1 1 d .
H7A H 0.4630 1.0241 0.1940 0.074 Uiso 1 1 calc R
H7B H 0.2512 0.9992 0.1965 0.074 Uiso 1 1 calc R
H7C H 0.3379 1.0570 0.1454 0.074 Uiso 1 1 calc R
C8 C 0.5452(17) 0.7836(12) 0.2326(5) 0.045(3) Uani 1 1 d .
H8A H 0.6368 0.7219 0.2368 0.067 Uiso 1 1 calc R
H8B H 0.4468 0.7697 0.2572 0.067 Uiso 1 1 calc R
H8C H 0.5990 0.8614 0.2393 0.067 Uiso 1 1 calc R
C9 C 0.5472(18) 0.5613(11) 0.1589(5) 0.048(3) Uani 1 1 d .
H9A H 0.5724 0.5188 0.1265 0.072 Uiso 1 1 calc R
H9B H 0.4573 0.5175 0.1791 0.072 Uiso 1 1 calc R
H9C H 0.6582 0.5685 0.1793 0.072 Uiso 1 1 calc R
C10 C 0.4995(16) 0.6898(13) 0.0523(5) 0.046(3) Uani 1 1 d .
H10A H 0.4539 0.7219 0.0190 0.056 Uiso 1 1 calc R
H10B H 0.5535 0.6098 0.0496 0.056 Uiso 1 1 calc R
C11 C 0.8086(13) 1.0448(9) 0.1388(4) 0.023(2) Uani 1 1 d .
C12 C 0.8553(17) 1.1251(9) 0.1827(5) 0.033(3) Uani 1 1 d .
C13 C 0.867(2) 1.2475(9) 0.1775(4) 0.042(3) Uani 1 1 d .
H13 H 0.8432 1.2829 0.1447 0.050 Uiso 1 1 calc R
C14 C 0.9129(15) 1.3178(12) 0.2187(4) 0.043(3) Uani 1 1 d U
H14 H 0.9218 1.4011 0.2141 0.051 Uiso 1 1 calc R
C15 C 0.9458(15) 1.2697(10) 0.2661(5) 0.036(3) Uani 1 1 d .
H15 H 0.9812 1.3187 0.2944 0.043 Uiso 1 1 calc R
C16 C 0.9278(15) 1.1504(10) 0.2730(4) 0.037(3) Uani 1 1 d .
H16 H 0.9474 1.1164 0.3063 0.044 Uiso 1 1 calc R
C17 C 0.8809(17) 1.0790(9) 0.2313(4) 0.035(2) Uani 1 1 d U
H17 H 0.8662 0.9962 0.2366 0.043 Uiso 1 1 calc R
C18 C 0.8102(15) 1.0847(10) 0.0878(4) 0.033(3) Uani 1 1 d .
H18 H 0.8505 1.1637 0.0825 0.040 Uiso 1 1 calc R
C19 C 0.7582(14) 1.0206(10) 0.0426(5) 0.030(2) Uani 1 1 d .
C20 C 0.7713(15) 1.0795(10) -0.0095(4) 0.032(2) Uani 1 1 d U
C21 C 0.8876(16) 1.1728(10) -0.0198(4) 0.037(2) Uani 1 1 d U
H21 H 0.9676 1.2011 0.0062 0.044 Uiso 1 1 calc R
C22 C 0.8847(19) 1.2241(10) -0.0690(5) 0.044(2) Uani 1 1 d U
H22 H 0.9608 1.2898 -0.0759 0.053 Uiso 1 1 calc R
C23 C 0.7767(16) 1.1831(11) -0.1074(5) 0.048(3) Uani 1 1 d .
H23 H 0.7781 1.2187 -0.1409 0.058 Uiso 1 1 calc R
C24 C 0.6649(16) 1.0889(10) -0.0971(4) 0.039(3) Uani 1 1 d .
H24 H 0.5893 1.0592 -0.1239 0.046 Uiso 1 1 calc R
C25 C 0.6602(15) 1.0381(9) -0.0498(4) 0.032(3) Uani 1 1 d .
H25 H 0.5811 0.9735 -0.0436 0.039 Uiso 1 1 calc R

loop_
_atom_site_aniso_label
_atom_site_aniso_U_11
_atom_site_aniso_U_22
_atom_site_aniso_U_33
_atom_site_aniso_U_23
_atom_site_aniso_U_13
_atom_site_aniso_U_12
Ru1 0.0219(4) 0.0269(4) 0.0308(4) -0.0010(4) 0.0009(4) -0.0035(4)
Cl1 0.0234(12) 0.0406(15) 0.0378(15) -0.0001(12) 0.0028(11) 0.0054(11)
O1 0.033(4) 0.034(5) 0.031(4) -0.006(4) -0.007(3) -0.003(4)
C1 0.010(4) 0.054(7) 0.040(6) 0.013(6) 0.005(4) -0.011(4)
O2 0.020(4) 0.036(4) 0.028(4) -0.002(4) -0.003(3) -0.004(3)
C2 0.026(6) 0.038(6) 0.040(6) 0.004(5) 0.012(6) 0.005(6)
C3 0.023(5) 0.031(5) 0.040(6) 0.005(5) 0.010(4) 0.001(4)
C4 0.037(6) 0.029(6) 0.046(7) 0.003(6) -0.001(5) -0.015(6)
C5 0.008(4) 0.035(5) 0.046(6) -0.004(4) 0.005(4) -0.010(4)
C6 0.034(7) 0.060(9) 0.062(9) 0.012(8) -0.003(7) 0.002(6)
C7 0.045(8) 0.042(7) 0.061(8) -0.005(6) -0.003(7) 0.000(7)
C8 0.042(7) 0.052(8) 0.040(7) 0.001(6) 0.008(6) 0.002(6)
C9 0.044(7) 0.051(8) 0.049(8) -0.004(7) -0.003(6) -0.003(6)
C10 0.044(7) 0.052(8) 0.043(7) 0.002(7) -0.003(5) -0.042(7)
C11 0.018(5) 0.022(6) 0.029(6) -0.003(5) 0.002(4) 0.005(4)
C12 0.026(6) 0.032(6) 0.042(6) -0.004(5) 0.001(6) 0.001(5)
C13 0.064(8) 0.033(6) 0.028(6) 0.002(5) -0.008(7) -0.029(7)
C14 0.043(6) 0.039(5) 0.046(6) 0.000(5) -0.005(5) -0.017(6)
C15 0.031(6) 0.033(6) 0.044(7) -0.011(6) 0.004(5) -0.012(5)
C16 0.035(7) 0.043(7) 0.031(6) 0.002(5) -0.003(5) 0.012(5)
C17 0.039(6) 0.030(5) 0.037(5) 0.001(4) -0.002(5) -0.014(6)
C18 0.032(6) 0.023(5) 0.045(7) -0.003(5) 0.001(5) 0.003(5)
C19 0.022(5) 0.029(6) 0.039(7) -0.003(5) 0.000(5) 0.000(5)
C20 0.034(5) 0.028(5) 0.034(5) -0.001(4) 0.000(4) 0.011(4)
C21 0.040(5) 0.035(5) 0.035(5) -0.002(4) 0.007(5) -0.002(5)
C22 0.048(5) 0.040(5) 0.045(5) 0.003(4) 0.007(5) -0.007(5)
C23 0.065(7) 0.036(6) 0.043(7) 0.004(8) 0.004(7) 0.001(7)
C24 0.052(7) 0.035(6) 0.029(6) -0.004(5) -0.006(5) -0.003(5)
C25 0.034(7) 0.025(5) 0.038(6) -0.005(5) -0.002(5) 0.002(5)

loop_
_atom_type_symbol
_atom_type_description
_atom_type_scat_dispersion_real
_atom_type_scat_dispersion_imag
_atom_type_scat_source
C C 0.0033 0.0016 'International Tables Vol C Tables 4.2.6.8 and 6.1.1.4'
H H 0.0000 0.0000 'International Tables Vol C Tables 4.2.6.8 and 6.1.1.4'
Cl Cl 0.1484 0.1585 'International Tables Vol C Tables 4.2.6.8 and 6.1.1.4'
O O 0.0106 0.0060 'International Tables Vol C Tables 4.2.6.8 and 6.1.1.4'
Ru Ru -1.2594 0.8363 'International Tables Vol C Tables 4.2.6.8 and 6.1.1.4'

loop_
_geom_angle_atom_site_label_1
_geom_angle_atom_site_label_2
_geom_angle_atom_site_label_3
_geom_angle
C5 Ru1 O2 114.1(4)
C5 Ru1 O1 149.4(4)
O2 Ru1 O1 86.7(3)
C5 Ru1 C4 40.3(4)
O2 Ru1 C4 154.0(4)
O1 Ru1 C4 118.6(4)
C5 Ru1 C1 41.7(4)
O2 Ru1 C1 96.9(3)
O1 Ru1 C1 117.2(4)
C4 Ru1 C1 66.9(4)
C5 Ru1 C3 65.6(4)
O2 Ru1 C3 154.3(3)
O1 Ru1 C3 85.8(4)
C4 Ru1 C3 37.0(4)
C1 Ru1 C3 65.2(4)
C5 Ru1 C2 65.9(4)
O2 Ru1 C2 116.1(3)
O1 Ru1 C2 85.1(4)
C4 Ru1 C2 63.9(5)
C1 Ru1 C2 37.8(4)
C3 Ru1 C2 38.7(4)
C5 Ru1 C10 37.4(4)
O2 Ru1 C10 87.4(4)
O1 Ru1 C10 173.1(4)
C4 Ru1 C10 67.7(4)
C1 Ru1 C10 67.1(5)
C3 Ru1 C10 101.0(4)
C2 Ru1 C10 100.7(5)
C5 Ru1 Cl1 114.2(3)
O2 Ru1 Cl1 88.3(2)
O1 Ru1 Cl1 87.3(2)
C4 Ru1 Cl1 98.6(4)
C1 Ru1 Cl1 155.1(3)
C3 Ru1 Cl1 115.8(3)
C2 Ru1 Cl1 153.9(3)
C10 Ru1 Cl1 89.0(4)
C11 O1 Ru1 126.8(7)
C2 C1 C6 128.0(11)
C2 C1 C5 105.1(9)
C6 C1 C5 126.8(11)
C2 C1 Ru1 73.1(6)
C6 C1 Ru1 124.0(7)
C5 C1 Ru1 64.5(5)
C19 O2 Ru1 128.0(8)
C1 C2 C3 109.2(10)
C1 C2 C7 125.8(11)
C3 C2 C7 125.0(11)
C1 C2 Ru1 69.1(6)
C3 C2 Ru1 69.7(6)
C7 C2 Ru1 126.8(9)
C4 C3 C2 108.6(10)
C4 C3 C8 125.6(11)
C2 C3 C8 125.9(10)
C4 C3 Ru1 68.9(7)
C2 C3 Ru1 71.6(6)
C8 C3 Ru1 126.3(8)
C3 C4 C5 109.6(11)
C3 C4 C9 127.0(11)
C5 C4 C9 123.4(11)
C3 C4 Ru1 74.1(7)
C5 C4 Ru1 66.4(6)
C9 C4 Ru1 124.1(9)
C10 C5 C4 119.1(10)
C10 C5 C1 114.9(11)
C4 C5 C1 107.3(9)
C10 C5 Ru1 78.7(6)
C4 C5 Ru1 73.2(6)
C1 C5 Ru1 73.8(5)
C1 C6 H6A 109.5
C1 C6 H6B 109.5
H6A C6 H6B 109.5
C1 C6 H6C 109.5
H6A C6 H6C 109.5
H6B C6 H6C 109.5
C2 C7 H7A 109.5
C2 C7 H7B 109.5
H7A C7 H7B 109.5
C2 C7 H7C 109.5
H7A C7 H7C 109.5
H7B C7 H7C 109.5
C3 C8 H8A 109.5
C3 C8 H8B 109.5
H8A C8 H8B 109.5
C3 C8 H8C 109.5
H8A C8 H8C 109.5
H8B C8 H8C 109.5
C4 C9 H9A 109.5
C4 C9 H9B 109.5
H9A C9 H9B 109.5
C4 C9 H9C 109.5
H9A C9 H9C 109.5
H9B C9 H9C 109.5
C5 C10 Ru1 63.9(6)
C5 C10 H10A 117.4
Ru1 C10 H10A 117.4
C5 C10 H10B 117.4
Ru1 C10 H10B 117.4
H10A C10 H10B 114.4
O1 C11 C18 123.8(10)
O1 C11 C12 115.0(9)
C18 C11 C12 121.1(10)
C17 C12 C13 117.2(11)
C17 C12 C11 119.6(9)
C13 C12 C11 123.1(11)
C14 C13 C12 121.2(12)
C14 C13 H13 119.4
C12 C13 H13 119.4
C15 C14 C13 120.6(12)
C15 C14 H14 119.7
C13 C14 H14 119.7
C14 C15 C16 119.6(12)
C14 C15 H15 120.2
C16 C15 H15 120.2
C15 C16 C17 119.9(11)
C15 C16 H16 120.1
C17 C16 H16 120.1
C12 C17 C16 121.4(10)
C12 C17 H17 119.3
C16 C17 H17 119.3
C11 C18 C19 127.2(10)
C11 C18 H18 116.4
C19 C18 H18 116.4
O2 C19 C18 124.0(11)
O2 C19 C20 116.8(10)
C18 C19 C20 119.2(10)
C21 C20 C25 118.6(10)
C21 C20 C19 123.2(10)
C25 C20 C19 118.2(10)
C20 C21 C22 118.6(11)
C20 C21 H21 120.7
C22 C21 H21 120.7
C23 C22 C21 122.0(12)
C23 C22 H22 119.0
C21 C22 H22 119.0
C22 C23 C24 118.8(12)
C22 C23 H23 120.6
C24 C23 H23 120.6
C25 C24 C23 121.3(12)
C25 C24 H24 119.3
C23 C24 H24 119.3
C24 C25 C20 120.6(11)
C24 C25 H25 119.7
C20 C25 H25 119.7

loop_
_geom_bond_atom_site_label_1
_geom_bond_atom_site_label_2
_geom_bond_distance
Ru1 C5 2.039(9)
Ru1 O2 2.068(7)
Ru1 O1 2.082(7)
Ru1 C4 2.130(12)
Ru1 C1 2.170(9)
Ru1 C3 2.196(11)
Ru1 C2 2.222(11)
Ru1 C10 2.226(12)
Ru1 Cl1 2.409(3)
O1 C11 1.266(12)
C1 C2 1.422(15)
C1 C6 1.493(17)
C1 C5 1.503(15)
O2 C19 1.250(13)
C2 C3 1.465(15)
C2 C7 1.505(15)
C3 C4 1.373(16)
C3 C8 1.481(16)
C4 C5 1.439(15)
C4 C9 1.509(18)
C5 C10 1.378(15)
C6 H6A 0.9800
C6 H6B 0.9800
C6 H6C 0.9800
C7 H7A 0.9800
C7 H7B 0.9800
C7 H7C 0.9800
C8 H8A 0.9800
C8 H8B 0.9800
C8 H8C 0.9800
C9 H9A 0.9800
C9 H9B 0.9800
C9 H9C 0.9800
C10 H10A 0.9900
C10 H10B 0.9900
C11 C18 1.384(15)
C11 C12 1.488(15)
C12 C17 1.367(15)
C12 C13 1.391(13)
C13 C14 1.365(15)
C13 H13 0.9500
C14 C15 1.357(16)
C14 H14 0.9500
C15 C16 1.364(16)
C15 H15 0.9500
C16 C17 1.385(15)
C16 H16 0.9500
C17 H17 0.9500
C18 C19 1.424(16)
C18 H18 0.9500
C19 C20 1.498(16)
C20 C21 1.388(16)
C20 C25 1.404(15)
C21 C22 1.390(15)
C21 H21 0.9500
C22 C23 1.354(17)
C22 H22 0.9500
C23 C24 1.374(17)
C23 H23 0.9500
C24 C25 1.344(15)
C24 H24 0.9500
C25 H25 0.9500
